data_2300224
loop_
_publ_author_name
'Stone, Kevin H.'
'Lapidus, Saul H.'
'Stephens, Peter W.'

_publ_section_title
;
 Implementation and use of robust refinement in powder diffraction in
 the presence of impurities
;
_journal_coeditor_code DB5058
_journal_issue 3
_journal_name_full 'Journal of Applied Crystallography'
_journal_page_first 385
_journal_page_last 391
_journal_paper_doi 10.1107/S0021889809008450
_journal_volume 42
_journal_year 2009
_chemical_formula_moiety 'C13 H18 O2'
_chemical_formula_structural 'C13 H18 O2'
_chemical_formula_sum 'C13 H18 O2'
_chemical_formula_weight 206.27
_chemical_name_common ibuprofen
_space_group_crystal_system monoclinic
_space_group_IT_number 14
_space_group_name_Hall '-P 2ybc'
_space_group_name_H-M_alt 'P 1 21/c 1'
_cell_angle_alpha 90
_cell_angle_beta 99.436(5)
_cell_angle_gamma 90
_cell_formula_units_Z 4
_cell_length_a 14.6730(11)
_cell_length_b 7.8892(6)
_cell_length_c 10.7316(6)
_cell_volume 1225.45(15)
_diffrn_radiation_monochromator 'double Si(111)'
_diffrn_radiation_wavelength 0.698291
_cod_data_source_file db5058.cif
_cod_data_source_block Ib_19%_Dual_Rietveld
_cod_depositor_comments
;
 Updating space group information.

 Antanas Vaitkus,
 2018-06-07

The following automatic conversions were performed:
'_space_group_crystal_system' value 'Monoclinic' changed to 'monoclinic'
according to '/home/saulius/struct/CIF-dictionaries/cif_core.dic'
dictionary named 'cif_core.dic' version 2.4.1 from 2010-06-29.

Automatic conversion script
Id: cif_fix_enum 1527 2010-12-29 10:47:43Z saulius 
;
_cod_database_code 2300224

loop_
_space_group_symop_id
_space_group_symop_operation_xyz
1 x,y,z
2 -x,y+1/2,-z+1/2
3 -x,-y,-z
4 x,-y+1/2,z+1/2

loop_
_atom_site_type_symbol
_atom_site_label
_atom_site_fract_x
_atom_site_fract_y
_atom_site_fract_z
_atom_site_occupancy
C C1a 0.6977618 -0.3665079 1.068017 1
C C2a 0.6521663 -0.5068548 1.006987 1
C C3a 0.6934549 -0.5997122 0.920078 1
C C4a 0.780339 -0.5522225 0.8941995 1
C C5a 0.8259345 -0.4118756 0.9552299 1
C C6a 0.7846459 -0.3190183 1.042139 1
C C7a 0.6516379 -0.2627763 1.165104 1
C C8a 0.6078716 -0.3931021 1.247824 1
C C9a 0.5615834 -0.1540139 1.13601 1
C C10a 0.8264628 -0.6559542 0.7971129 1
C C11a 0.9083205 -0.7704535 0.8596274 1
C C12a 0.9634274 -0.8013048 0.7487457 1
C C13a 0.8647884 -0.9085309 0.9363256 1
O O1a 0.6165734 -0.01578989 1.095662 1
O O2a 0.5022402 -0.1926469 1.046695 1
H H1a 0.5744833 0.07492348 1.054398 1
H H7a 0.6983421 -0.1850919 1.213698 1
H H8a 0.5405782 -0.4060876 1.213927 1
H H8b 0.6429615 -0.5021661 1.251842 1
H H8c 0.62057 -0.356711 1.338272 1
H H2a 0.5900874 -0.5407863 1.025477 1
H H3a 0.6608768 -0.6999904 0.8764716 1
H H5a 0.8880134 -0.3779441 0.9367397 1
H H6a 0.817224 -0.21874 1.085745 1
H H10a 0.7783276 -0.7242045 0.7421569 1
H H10b 0.8611394 -0.5772995 0.7487411 1
H H11a 0.9569344 -0.6983661 0.9102158 1
H H12a 1.00476 -0.7022611 0.7414607 1
H H12b 0.997203 -0.9116153 0.7619439 1
H H12c 0.919265 -0.8253423 0.6694 1
H H13a 0.9071066 -1.008504 0.9507043 1
H H13b 0.8503075 -0.857638 1.016157 1
H H13c 0.8014734 -0.9375176 0.8915351 1

loop_
_atom_type_symbol
_atom_type_description
_atom_type_scat_dispersion_real
_atom_type_scat_dispersion_imag
_atom_type_scat_source
? ? ? ? ?
